data_4076915
loop_
_publ_author_name
'Goh, Lai Yoong'
'Weng, Zhiqiang'
'Leong, Weng Kee'
'Leung, Pak Hing'

_publ_section_title
;
 Synthetic and Structural Study of Cyclopentadienylchromium
 Dithiocarbamate Complexes and Their Thermolytic Derivatives
;
_journal_issue 21
_journal_name_full Organometallics
_journal_page_first 4398
_journal_paper_doi 10.1021/om0202930
_journal_volume 21
_journal_year 2002
_chemical_formula_sum 'C14 H19 Cr N O2 S2'
_chemical_formula_weight 349.42
_chemical_name_systematic
; 
 ? 
;
_space_group_IT_number 2
_symmetry_cell_setting triclinic
_symmetry_space_group_name_Hall '-P 1'
_symmetry_space_group_name_H-M 'P -1'
_atom_sites_solution_hydrogens geom
_atom_sites_solution_primary direct
_atom_sites_solution_secondary difmap
_audit_creation_method SHELXL-97
_cell_angle_alpha 79.4630(10)
_cell_angle_beta 83.3000(10)
_cell_angle_gamma 82.6650(10)
_cell_formula_units_Z 2
_cell_length_a 7.72630(10)
_cell_length_b 10.0947(2)
_cell_length_c 10.1584(2)
_cell_measurement_temperature 173(2)
_cell_volume 769.02(2)
_computing_structure_refinement 'SHELXL-97 (Sheldrick, 1997)'
_computing_structure_solution 'SHELXS-97 (Sheldrick, 1990)'
_diffrn_ambient_temperature 173(2)
_diffrn_measured_fraction_theta_full 0.877
_diffrn_measured_fraction_theta_max 0.877
_diffrn_radiation_monochromator graphite
_diffrn_radiation_source 'fine-focus sealed tube'
_diffrn_radiation_type MoK\a
_diffrn_radiation_wavelength 0.71073
_diffrn_reflns_av_R_equivalents 0.0177
_diffrn_reflns_av_sigmaI/netI 0.0288
_diffrn_reflns_limit_h_max 10
_diffrn_reflns_limit_h_min -9
_diffrn_reflns_limit_k_max 13
_diffrn_reflns_limit_k_min -12
_diffrn_reflns_limit_l_max 13
_diffrn_reflns_limit_l_min 0
_diffrn_reflns_number 6599
_diffrn_reflns_theta_full 29.27
_diffrn_reflns_theta_max 29.27
_diffrn_reflns_theta_min 2.05
_exptl_absorpt_coefficient_mu 1.015
_exptl_absorpt_correction_T_max 0.831232
_exptl_absorpt_correction_T_min 0.679109
_exptl_absorpt_correction_type SADABS
_exptl_crystal_colour 'dark red'
_exptl_crystal_density_diffrn 1.509
_exptl_crystal_density_method 'not measured'
_exptl_crystal_description block
_exptl_crystal_F_000 364
_exptl_crystal_size_max 0.28
_exptl_crystal_size_mid 0.26
_exptl_crystal_size_min 0.16
_refine_diff_density_max 0.529
_refine_diff_density_min -0.367
_refine_diff_density_rms 0.065
_refine_ls_extinction_method none
_refine_ls_goodness_of_fit_ref 1.036
_refine_ls_hydrogen_treatment mixed
_refine_ls_matrix_type full
_refine_ls_number_parameters 257
_refine_ls_number_reflns 3686
_refine_ls_number_restraints 0
_refine_ls_restrained_S_all 1.036
_refine_ls_R_factor_all 0.0342
_refine_ls_R_factor_gt 0.0279
_refine_ls_shift/su_max 0.096
_refine_ls_shift/su_mean 0.008
_refine_ls_structure_factor_coef Fsqd
_refine_ls_weighting_details 'calc w=1/[\s^2^(Fo^2^)+(0.0409P)^2^+0.2813P] where P=(Fo^2^+2Fc^2^)/3'
_refine_ls_weighting_scheme calc
_refine_ls_wR_factor_gt 0.0708
_refine_ls_wR_factor_ref 0.0743
_reflns_number_gt 3233
_reflns_number_total 3686
_reflns_threshold_expression >2sigma(I)
_cod_data_source_file om0202930.cif
_cod_data_source_block compd_3c
_cod_depositor_comments
;
The following automatic conversions were performed:

'_symmetry_cell_setting' value 'Triclinic' changed to 'triclinic'
according to /home/saulius/struct/CIF-dictionaries/cif_core.dic
dictionary named 'cif_core.dic' version 2.4.1 from 2010-06-29.

Automatic conversion script
Id: cif_fix_values 1715 2011-07-08 13:25:40Z adriana 
;
_cod_original_sg_symbol_H-M P-1
_cod_database_code 4076915

loop_
_symmetry_equiv_pos_as_xyz
'x, y, z'
'-x, -y, -z'

loop_
_atom_site_label
_atom_site_type_symbol
_atom_site_fract_x
_atom_site_fract_y
_atom_site_fract_z
_atom_site_U_iso_or_equiv
_atom_site_adp_type
_atom_site_occupancy
_atom_site_symmetry_multiplicity
_atom_site_calc_flag
Cr1 Cr 0.61106(3) 0.25789(3) 0.25367(2) 0.01341(8) Uani 1 1 d
S2 S 0.82909(5) 0.35487(4) 0.08701(4) 0.01661(9) Uani 1 1 d
S3 S 0.62722(5) 0.15599(4) 0.05396(4) 0.01696(10) Uani 1 1 d
O11 O 0.91608(16) 0.22577(15) 0.41838(12) 0.0274(3) Uani 1 1 d
O12 O 0.65964(19) -0.03353(13) 0.38644(13) 0.0303(3) Uani 1 1 d
N1 N 0.87768(17) 0.25007(14) -0.14324(13) 0.0146(3) Uani 1 1 d
C1 C 0.79029(19) 0.25268(16) -0.02216(15) 0.0139(3) Uani 1 1 d
C2 C 1.0143(2) 0.34440(17) -0.18992(16) 0.0173(3) Uani 1 1 d
C3 C 0.8569(2) 0.15010(17) -0.23069(15) 0.0163(3) Uani 1 1 d
C10 C 0.4458(2) 0.45856(18) 0.20360(17) 0.0225(4) Uani 1 1 d
C11 C 0.7990(2) 0.24133(17) 0.35331(16) 0.0184(3) Uani 1 1 d
C12 C 0.6374(2) 0.07767(18) 0.33226(16) 0.0192(3) Uani 1 1 d
C20 C 0.3433(2) 0.3562(2) 0.19483(18) 0.0245(4) Uani 1 1 d
C21 C 1.1952(2) 0.2710(2) -0.1657(2) 0.0262(4) Uani 1 1 d
C22 C 1.0039(3) 0.4134(2) -0.33607(18) 0.0243(4) Uani 1 1 d
C30 C 0.3297(2) 0.26967(19) 0.32219(19) 0.0232(4) Uani 1 1 d
C31 C 0.9037(3) 0.00378(19) -0.16489(19) 0.0237(4) Uani 1 1 d
C32 C 0.6771(2) 0.1732(2) -0.28330(19) 0.0254(4) Uani 1 1 d
C40 C 0.4217(2) 0.32123(18) 0.41066(16) 0.0200(3) Uani 1 1 d
C50 C 0.4960(2) 0.43750(18) 0.33675(17) 0.0201(3) Uani 1 1 d
H3 H 0.943(2) 0.1694(19) -0.3062(18) 0.012(4) Uiso 1 1 d
H2 H 0.989(3) 0.414(2) -0.1344(19) 0.015(5) Uiso 1 1 d
H50 H 0.569(3) 0.491(2) 0.371(2) 0.025(5) Uiso 1 1 d
H30 H 0.271(3) 0.195(2) 0.346(2) 0.025(5) Uiso 1 1 d
H213 H 1.226(3) 0.206(3) -0.220(3) 0.038(7) Uiso 1 1 d
H313 H 0.905(3) -0.049(2) -0.226(2) 0.032(6) Uiso 1 1 d
H20 H 0.298(3) 0.343(2) 0.117(2) 0.026(5) Uiso 1 1 d
H312 H 0.824(3) -0.025(2) -0.092(2) 0.036(6) Uiso 1 1 d
H40 H 0.430(3) 0.286(2) 0.499(2) 0.027(5) Uiso 1 1 d
H323 H 0.585(3) 0.154(2) -0.213(2) 0.030(6) Uiso 1 1 d
H223 H 1.044(3) 0.355(2) -0.398(2) 0.030(6) Uiso 1 1 d
H212 H 1.201(3) 0.234(2) -0.077(2) 0.032(6) Uiso 1 1 d
H222 H 1.072(3) 0.486(2) -0.353(2) 0.032(6) Uiso 1 1 d
H321 H 0.655(3) 0.264(3) -0.326(2) 0.038(6) Uiso 1 1 d
H322 H 0.672(3) 0.116(2) -0.349(2) 0.026(5) Uiso 1 1 d
H311 H 1.015(3) -0.007(2) -0.130(2) 0.033(6) Uiso 1 1 d
H10 H 0.481(3) 0.530(2) 0.133(2) 0.033(6) Uiso 1 1 d
H211 H 1.282(3) 0.336(3) -0.191(3) 0.044(7) Uiso 1 1 d
H221 H 0.891(3) 0.449(2) -0.352(2) 0.031(6) Uiso 1 1 d

loop_
_atom_site_aniso_label
_atom_site_aniso_U_11
_atom_site_aniso_U_22
_atom_site_aniso_U_33
_atom_site_aniso_U_23
_atom_site_aniso_U_13
_atom_site_aniso_U_12
Cr1 0.01281(13) 0.01480(14) 0.01206(12) -0.00227(9) 0.00081(8) -0.00118(9)
S2 0.01911(19) 0.0177(2) 0.01396(17) -0.00474(14) 0.00225(13) -0.00604(14)
S3 0.01660(19) 0.0196(2) 0.01567(18) -0.00489(14) 0.00205(13) -0.00612(14)
O11 0.0203(6) 0.0395(8) 0.0227(6) -0.0048(6) -0.0052(5) -0.0022(5)
O12 0.0391(8) 0.0192(7) 0.0294(7) 0.0023(5) -0.0003(6) -0.0024(5)
N1 0.0150(6) 0.0150(6) 0.0137(6) -0.0027(5) 0.0001(5) -0.0023(5)
C1 0.0137(7) 0.0134(7) 0.0141(7) -0.0016(5) -0.0018(5) 0.0001(5)
C2 0.0191(8) 0.0167(8) 0.0160(7) -0.0034(6) 0.0029(6) -0.0049(6)
C3 0.0170(7) 0.0188(8) 0.0135(7) -0.0057(6) 0.0000(5) -0.0007(6)
C10 0.0214(8) 0.0216(9) 0.0202(8) -0.0007(7) 0.0018(6) 0.0069(6)
C11 0.0180(8) 0.0201(8) 0.0163(7) -0.0038(6) 0.0035(6) -0.0030(6)
C12 0.0185(8) 0.0223(9) 0.0170(7) -0.0051(6) 0.0026(6) -0.0040(6)
C20 0.0175(8) 0.0328(10) 0.0234(8) -0.0098(7) -0.0049(6) 0.0067(7)
C21 0.0182(8) 0.0283(10) 0.0309(10) 0.0003(8) -0.0034(7) -0.0055(7)
C22 0.0263(9) 0.0249(9) 0.0185(8) 0.0023(7) 0.0027(7) -0.0037(7)
C30 0.0135(8) 0.0243(9) 0.0314(9) -0.0069(7) 0.0025(6) -0.0018(6)
C31 0.0305(10) 0.0179(9) 0.0231(8) -0.0069(7) -0.0044(7) 0.0024(7)
C32 0.0226(9) 0.0333(11) 0.0222(8) -0.0091(8) -0.0076(7) 0.0009(7)
C40 0.0164(8) 0.0245(9) 0.0171(7) -0.0041(6) 0.0039(6) 0.0014(6)
C50 0.0182(8) 0.0195(8) 0.0223(8) -0.0074(6) 0.0016(6) 0.0015(6)

loop_
_atom_type_symbol
_atom_type_description
_atom_type_scat_dispersion_real
_atom_type_scat_dispersion_imag
_atom_type_scat_source
C C 0.0033 0.0016 'International Tables Vol C Tables 4.2.6.8 and 6.1.1.4'
H H 0.0000 0.0000 'International Tables Vol C Tables 4.2.6.8 and 6.1.1.4'
N N 0.0061 0.0033 'International Tables Vol C Tables 4.2.6.8 and 6.1.1.4'
O O 0.0106 0.0060 'International Tables Vol C Tables 4.2.6.8 and 6.1.1.4'
S S 0.1246 0.1234 'International Tables Vol C Tables 4.2.6.8 and 6.1.1.4'
Cr Cr 0.3209 0.6236 'International Tables Vol C Tables 4.2.6.8 and 6.1.1.4'

loop_
_geom_angle_atom_site_label_1
_geom_angle_atom_site_label_2
_geom_angle_atom_site_label_3
_geom_angle
C11 Cr1 C12 75.24(7)
C11 Cr1 C40 94.34(7)
C12 Cr1 C40 95.27(7)
C11 Cr1 C50 90.52(7)
C12 Cr1 C50 130.82(7)
C40 Cr1 C50 38.18(6)
C11 Cr1 C30 128.96(7)
C12 Cr1 C30 89.93(7)
C40 Cr1 C30 37.80(7)
C50 Cr1 C30 62.96(7)
C11 Cr1 C10 121.18(7)
C12 Cr1 C10 151.67(7)
C40 Cr1 C10 62.60(6)
C50 Cr1 C10 37.28(6)
C30 Cr1 C10 61.74(7)
C11 Cr1 C20 151.98(7)
C12 Cr1 C20 119.44(7)
C40 Cr1 C20 62.24(6)
C50 Cr1 C20 61.65(7)
C30 Cr1 C20 37.07(7)
C10 Cr1 C20 35.99(7)
C11 Cr1 S2 78.82(5)
C12 Cr1 S2 121.65(5)
C40 Cr1 S2 138.29(5)
C50 Cr1 S2 100.31(5)
C30 Cr1 S2 144.51(5)
C10 Cr1 S2 85.75(5)
C20 Cr1 S2 107.73(5)
C11 Cr1 S3 121.88(5)
C12 Cr1 S3 80.85(5)
C40 Cr1 S3 140.47(5)
C50 Cr1 S3 141.79(5)
C30 Cr1 S3 102.68(5)
C10 Cr1 S3 104.53(5)
C20 Cr1 S3 85.36(5)
S2 Cr1 S3 70.333(14)
C1 S2 Cr1 90.90(5)
C1 S3 Cr1 90.63(5)
C1 N1 C2 118.48(13)
C1 N1 C3 123.73(13)
C2 N1 C3 117.60(12)
N1 C1 S3 127.58(12)
N1 C1 S2 124.29(12)
S3 C1 S2 108.12(8)
N1 C2 C21 110.21(14)
N1 C2 C22 112.45(14)
C21 C2 C22 112.11(14)
N1 C3 C32 111.96(13)
N1 C3 C31 112.99(13)
C32 C3 C31 112.59(15)
C20 C10 C50 108.11(15)
C20 C10 Cr1 72.55(10)
C50 C10 Cr1 68.41(9)
O11 C11 Cr1 177.31(15)
O12 C12 Cr1 176.21(15)
C10 C20 C30 108.25(16)
C10 C20 Cr1 71.46(10)
C30 C20 Cr1 68.63(9)
C40 C30 C20 108.02(16)
C40 C30 Cr1 69.75(9)
C20 C30 Cr1 74.30(10)
C30 C40 C50 107.63(15)
C30 C40 Cr1 72.45(10)
C50 C40 Cr1 71.61(9)
C40 C50 C10 107.97(16)
C40 C50 Cr1 70.22(10)
C10 C50 Cr1 74.31(10)

loop_
_geom_bond_atom_site_label_1
_geom_bond_atom_site_label_2
_geom_bond_distance
Cr1 C11 1.8386(17)
Cr1 C12 1.8441(17)
Cr1 C40 2.1641(16)
Cr1 C50 2.1824(17)
Cr1 C30 2.1993(17)
Cr1 C10 2.2596(17)
Cr1 C20 2.2736(17)
Cr1 S2 2.4108(4)
Cr1 S3 2.4209(5)
S2 C1 1.7201(16)
S3 C1 1.7171(16)
O11 C11 1.160(2)
O12 C12 1.157(2)
N1 C1 1.3353(19)
N1 C2 1.490(2)
N1 C3 1.495(2)
C2 C21 1.520(2)
C2 C22 1.527(2)
C3 C32 1.522(2)
C3 C31 1.522(2)
C10 C20 1.401(3)
C10 C50 1.422(2)
C20 C30 1.424(3)
C30 C40 1.414(3)
C40 C50 1.422(2)
